data_7105238
loop_
_publ_author_name
'Fortman, George C'
'Scott, Natalie M'
'Linden, Anthony'
'Stevens, Edwin D'
'Dorta, Reto'
'Nolan, Steven P'

_publ_section_title
;
 Unusual reactivities of N-heterocyclic carbenes upon coordination to
 the platinum(II)-dimethyl moiety.
;
_journal_issue 7
_journal_name_full 'Chemical communications (Cambridge, England)'
_journal_page_first 1050
_journal_page_last 1052
_journal_paper_doi 10.1039/b920482b
_journal_volume 46
_journal_year 2010
_chemical_formula_sum 'C43 H50 N4 Pt'
_chemical_formula_weight 817.96
_chemical_name_common (Pt(IMes*)(IMes)Me)
_chemical_name_systematic
;
?
;
_space_group_IT_number 14
_symmetry_cell_setting monoclinic
_symmetry_space_group_name_Hall '-P 2yn'
_symmetry_space_group_name_H-M 'P 1 21/n 1'
_atom_sites_solution_hydrogens geom
_atom_sites_solution_primary direct
_atom_sites_solution_secondary difmap
_audit_creation_method SHELXL-97
_cell_angle_alpha 90.00
_cell_angle_beta 91.0640(10)
_cell_angle_gamma 90.00
_cell_formula_units_Z 4
_cell_length_a 10.7787(5)
_cell_length_b 20.0707(9)
_cell_length_c 17.2875(8)
_cell_measurement_reflns_used 34334
_cell_measurement_temperature 150(2)
_cell_measurement_theta_max 30.769
_cell_measurement_theta_min 2.143
_cell_volume 3739.3(3)
_computing_cell_refinement 'Bruker SMART'
_computing_data_collection 'Bruker SMART'
_computing_data_reduction 'Bruker SAINT'
_computing_molecular_graphics 'Bruker SHELXTL'
_computing_publication_material 'Bruker SHELXTL'
_computing_structure_refinement 'SHELXL-97 (Sheldrick, 1997)'
_computing_structure_solution 'SHELXS-97 (Sheldrick, 1990)'
_diffrn_ambient_temperature 150(2)
_diffrn_measured_fraction_theta_full 1.000
_diffrn_measured_fraction_theta_max 1.000
_diffrn_measurement_device_type 'CCD area detector'
_diffrn_measurement_method 'phi and omega scans'
_diffrn_radiation_monochromator graphite
_diffrn_radiation_source 'fine-focus sealed tube'
_diffrn_radiation_type MoK\a
_diffrn_radiation_wavelength 0.71073
_diffrn_reflns_av_R_equivalents 0.0706
_diffrn_reflns_av_sigmaI/netI 0.0447
_diffrn_reflns_limit_h_max 14
_diffrn_reflns_limit_h_min -14
_diffrn_reflns_limit_k_max 26
_diffrn_reflns_limit_k_min -26
_diffrn_reflns_limit_l_max 22
_diffrn_reflns_limit_l_min -22
_diffrn_reflns_number 53108
_diffrn_reflns_theta_full 28.00
_diffrn_reflns_theta_max 28.00
_diffrn_reflns_theta_min 2.14
_exptl_absorpt_coefficient_mu 3.787
_exptl_absorpt_correction_T_max 0.925811
_exptl_absorpt_correction_T_min 0.616063
_exptl_absorpt_correction_type empirical
_exptl_crystal_colour colourless
_exptl_crystal_density_diffrn 1.453
_exptl_crystal_density_method 'not measured'
_exptl_crystal_description plate
_exptl_crystal_F_000 1656
_exptl_crystal_size_max 0.50
_exptl_crystal_size_mid 0.40
_exptl_crystal_size_min 0.30
_refine_diff_density_max 2.021
_refine_diff_density_min -3.836
_refine_diff_density_rms 0.139
_refine_ls_extinction_method none
_refine_ls_goodness_of_fit_ref 1.110
_refine_ls_hydrogen_treatment mixed
_refine_ls_matrix_type full
_refine_ls_number_parameters 453
_refine_ls_number_reflns 9017
_refine_ls_number_restraints 446
_refine_ls_restrained_S_all 1.088
_refine_ls_R_factor_all 0.0548
_refine_ls_R_factor_gt 0.0422
_refine_ls_shift/su_max 0.007
_refine_ls_shift/su_mean 0.000
_refine_ls_structure_factor_coef Fsqd
_refine_ls_weighting_details 'calc w=1/[\s^2^(Fo^2^)+(0.0171P)^2^+15.6320P] where P=(Fo^2^+2Fc^2^)/3'
_refine_ls_weighting_scheme calc
_refine_ls_wR_factor_gt 0.0831
_refine_ls_wR_factor_ref 0.0858
_reflns_number_gt 7543
_reflns_number_total 9017
_reflns_threshold_expression >2sigma(I)
_cod_data_source_file b920482b.txt
_cod_data_source_block nol193
_cod_original_sg_symbol_H-M P2(1)/n
_cod_database_code 7105238

loop_
_symmetry_equiv_pos_as_xyz
'x, y, z'
'-x+1/2, y+1/2, -z+1/2'
'-x, -y, -z'
'x-1/2, -y-1/2, z-1/2'

loop_
_atom_site_label
_atom_site_type_symbol
_atom_site_fract_x
_atom_site_fract_y
_atom_site_fract_z
_atom_site_U_iso_or_equiv
_atom_site_adp_type
_atom_site_occupancy
_atom_site_symmetry_multiplicity
_atom_site_calc_flag
_atom_site_refinement_flags
_atom_site_disorder_assembly
_atom_site_disorder_group
Pt1 Pt 0.671054(15) 0.239808(8) 0.592926(9) 0.01772(5) Uani 1 1 d U . .
N1 N 0.4740(3) 0.2369(2) 0.4578(2) 0.0231(7) Uani 1 1 d U . .
C1 C 0.5530(4) 0.2700(2) 0.5073(2) 0.0211(8) Uani 1 1 d U . .
N2 N 0.5663(4) 0.33103(19) 0.4733(2) 0.0220(7) Uani 1 1 d U . .
C2 C 0.4421(5) 0.2763(2) 0.3943(3) 0.0291(10) Uani 1 1 d U . .
H2 H 0.3894 0.2638 0.3521 0.035 Uiso 1 1 calc R . .
N3 N 0.5032(3) 0.23399(18) 0.74280(19) 0.0194(7) Uani 1 1 d U . .
C3 C 0.4990(4) 0.3345(2) 0.4034(3) 0.0270(10) Uani 1 1 d U . .
H3 H 0.4948 0.3714 0.3691 0.032 Uiso 1 1 calc R . .
N4 N 0.6590(3) 0.30113(19) 0.7478(2) 0.0226(8) Uani 1 1 d U . .
C4 C 0.4100(4) 0.1754(2) 0.4719(3) 0.0246(9) Uani 1 1 d U . .
C5 C 0.4561(5) 0.1153(3) 0.4457(3) 0.0309(10) Uani 1 1 d U . .
C6 C 0.3839(5) 0.0582(3) 0.4556(3) 0.0376(12) Uani 1 1 d U . .
H6 H 0.4164 0.0164 0.4402 0.045 Uiso 1 1 calc R . .
C7 C 0.2672(5) 0.0604(3) 0.4869(3) 0.0375(12) Uani 1 1 d U . .
C8 C 0.2227(5) 0.1212(3) 0.5118(3) 0.0336(11) Uani 1 1 d U . .
H8 H 0.1427 0.1232 0.5339 0.040 Uiso 1 1 calc R . .
C9 C 0.2917(5) 0.1795(3) 0.5053(3) 0.0280(10) Uani 1 1 d U . .
C10 C 0.2395(5) 0.2448(3) 0.5313(3) 0.0377(12) Uani 1 1 d U . .
H10A H 0.1538 0.2385 0.5478 0.057 Uiso 1 1 calc R . .
H10B H 0.2409 0.2767 0.4884 0.057 Uiso 1 1 calc R . .
H10C H 0.2897 0.2621 0.5747 0.057 Uiso 1 1 calc R . .
C11 C 0.1883(7) -0.0021(3) 0.4917(4) 0.0586(18) Uani 1 1 d U . .
H11A H 0.1885 -0.0183 0.5452 0.088 Uiso 1 1 calc R . .
H11B H 0.2224 -0.0365 0.4580 0.088 Uiso 1 1 calc R . .
H11C H 0.1030 0.0082 0.4750 0.088 Uiso 1 1 calc R . .
C12 C 0.5770(5) 0.1112(3) 0.4039(4) 0.0500(16) Uani 1 1 d U . .
H12A H 0.5699 0.1356 0.3549 0.075 Uiso 1 1 calc R . .
H12B H 0.5967 0.0644 0.3935 0.075 Uiso 1 1 calc R . .
H12C H 0.6432 0.1309 0.4361 0.075 Uiso 1 1 calc R . .
C13 C 0.6302(4) 0.3879(2) 0.5063(3) 0.0222(9) Uani 1 1 d U . .
C14 C 0.5676(4) 0.4255(2) 0.5614(3) 0.0255(9) Uani 1 1 d U . .
C15 C 0.6262(5) 0.4826(2) 0.5898(3) 0.0296(10) Uani 1 1 d U . .
H15 H 0.5854 0.5087 0.6275 0.035 Uiso 1 1 calc R . .
C16 C 0.7425(5) 0.5027(2) 0.5649(3) 0.0322(10) Uani 1 1 d U . .
C17 C 0.8007(5) 0.4635(2) 0.5105(3) 0.0295(10) Uani 1 1 d U . .
H17 H 0.8809 0.4762 0.4939 0.035 Uiso 1 1 calc R . .
C18 C 0.7466(5) 0.4064(2) 0.4794(3) 0.0259(9) Uani 1 1 d U . .
C19 C 0.8133(5) 0.3676(3) 0.4185(3) 0.0366(12) Uani 1 1 d U . .
H19A H 0.8155 0.3937 0.3706 0.055 Uiso 1 1 calc R . .
H19B H 0.7696 0.3255 0.4087 0.055 Uiso 1 1 calc R . .
H19C H 0.8983 0.3583 0.4364 0.055 Uiso 1 1 calc R . .
C20 C 0.4426(5) 0.4055(3) 0.5901(3) 0.0344(11) Uani 1 1 d U . .
H20A H 0.3854 0.3991 0.5460 0.052 Uiso 1 1 calc R . .
H20B H 0.4106 0.4405 0.6238 0.052 Uiso 1 1 calc R . .
H20C H 0.4500 0.3638 0.6193 0.052 Uiso 1 1 calc R . .
C21 C 0.8035(6) 0.5655(3) 0.5951(3) 0.0408(13) Uani 1 1 d U . .
H21A H 0.8924 0.5575 0.6035 0.061 Uiso 1 1 calc R . .
H21B H 0.7659 0.5782 0.6441 0.061 Uiso 1 1 calc R . .
H21C H 0.7917 0.6014 0.5573 0.061 Uiso 1 1 calc R . .
C22 C 0.5931(4) 0.2618(2) 0.6973(2) 0.0230(8) Uani 1 1 d U . .
C23 C 0.5182(5) 0.2551(3) 0.8202(3) 0.0300(10) Uani 1 1 d U . .
H23 H 0.4686 0.2423 0.8626 0.036 Uiso 1 1 calc R . .
C24 C 0.6152(4) 0.2964(3) 0.8225(3) 0.0285(10) Uani 1 1 d U . .
H24 H 0.6481 0.3184 0.8670 0.034 Uiso 1 1 calc R . .
C25 C 0.4020(4) 0.1905(2) 0.7220(2) 0.0264(9) Uani 1 1 d U . .
C26 C 0.4247(5) 0.1251(3) 0.7009(3) 0.0331(10) Uani 1 1 d U . .
C27 C 0.3227(6) 0.0830(3) 0.6935(3) 0.0448(13) Uani 1 1 d U . .
H27 H 0.3361 0.0379 0.6792 0.054 Uiso 1 1 calc R . .
C28 C 0.2021(6) 0.1041(3) 0.7061(3) 0.0494(14) Uani 1 1 d U . .
C29 C 0.1832(5) 0.1697(3) 0.7239(3) 0.0414(12) Uani 1 1 d U . .
H29 H 0.1007 0.1853 0.7303 0.050 Uiso 1 1 calc R . .
C30 C 0.2818(4) 0.2146(3) 0.7330(3) 0.0309(10) Uani 1 1 d U . .
C31 C 0.2566(5) 0.2857(3) 0.7553(3) 0.0381(12) Uani 1 1 d U . .
H31A H 0.2724 0.2915 0.8109 0.057 Uiso 1 1 calc R . .
H31B H 0.1698 0.2967 0.7431 0.057 Uiso 1 1 calc R . .
H31C H 0.3111 0.3154 0.7264 0.057 Uiso 1 1 calc R . .
C32 C 0.0941(8) 0.0558(4) 0.7000(4) 0.076(2) Uani 1 1 d U . .
H32A H 0.0506 0.0547 0.7492 0.114 Uiso 1 1 calc R . .
H32B H 0.1252 0.0111 0.6881 0.114 Uiso 1 1 calc R . .
H32C H 0.0367 0.0703 0.6587 0.114 Uiso 1 1 calc R . .
C33 C 0.5546(6) 0.1004(3) 0.6874(3) 0.0406(13) Uani 1 1 d U . .
H33A H 0.5883 0.1227 0.6419 0.061 Uiso 1 1 calc R . .
H33B H 0.5527 0.0521 0.6786 0.061 Uiso 1 1 calc R . .
H33C H 0.6071 0.1102 0.7328 0.061 Uiso 1 1 calc R . .
C34 C 0.7731(4) 0.3332(2) 0.7275(3) 0.0249(9) Uani 1 1 d U . .
C35 C 0.8578(4) 0.2933(2) 0.6875(3) 0.0240(9) Uani 1 1 d U . .
C36 C 0.9661(4) 0.3250(3) 0.6628(3) 0.0288(10) Uani 1 1 d U . .
H36 H 1.0255 0.2999 0.6352 0.035 Uiso 1 1 calc R . .
C37 C 0.9890(5) 0.3915(3) 0.6774(3) 0.0322(10) Uani 1 1 d U . .
C38 C 0.9029(5) 0.4285(3) 0.7172(3) 0.0315(10) Uani 1 1 d U . .
H38 H 0.9199 0.4740 0.7282 0.038 Uiso 1 1 calc R . .
C39 C 0.7912(5) 0.4005(3) 0.7418(3) 0.0288(10) Uani 1 1 d U . .
C40 C 0.6942(5) 0.4429(3) 0.7793(3) 0.0377(12) Uani 1 1 d U . .
H40A H 0.6122 0.4315 0.7578 0.057 Uiso 1 1 calc R . .
H40B H 0.7115 0.4901 0.7693 0.057 Uiso 1 1 calc R . .
H40C H 0.6956 0.4349 0.8352 0.057 Uiso 1 1 calc R . .
C41 C 1.1069(5) 0.4239(3) 0.6500(4) 0.0487(15) Uani 1 1 d U . .
H41A H 1.1761 0.4115 0.6847 0.073 Uiso 1 1 calc R . .
H41B H 1.0969 0.4725 0.6503 0.073 Uiso 1 1 calc R . .
H41C H 1.1242 0.4089 0.5974 0.073 Uiso 1 1 calc R . .
C42 C 0.8241(4) 0.2229(2) 0.6678(3) 0.0251(9) Uani 1 1 d DU . .
C43 C 0.7934(4) 0.2115(3) 0.5060(3) 0.0272(10) Uani 1 1 d U . .
H43B H 0.7515 0.2154 0.4554 0.041 Uiso 1 1 calc R . .
H43A H 0.8194 0.1652 0.5144 0.041 Uiso 1 1 calc R . .
H43C H 0.8664 0.2406 0.5076 0.041 Uiso 1 1 calc R . .
H42A H 0.893(4) 0.201(2) 0.643(2) 0.014(11) Uiso 1 1 d D . .
H42B H 0.808(5) 0.199(3) 0.714(3) 0.041(16) Uiso 1 1 d D . .

loop_
_atom_site_aniso_label
_atom_site_aniso_U_11
_atom_site_aniso_U_22
_atom_site_aniso_U_33
_atom_site_aniso_U_23
_atom_site_aniso_U_13
_atom_site_aniso_U_12
Pt1 0.01746(8) 0.02223(8) 0.01345(8) -0.00137(7) -0.00051(5) 0.00133(7)
N1 0.0256(18) 0.0294(18) 0.0140(16) -0.0005(14) -0.0048(14) -0.0016(15)
C1 0.023(2) 0.027(2) 0.0133(18) -0.0015(16) 0.0029(15) 0.0012(16)
N2 0.0236(19) 0.0261(19) 0.0162(18) -0.0006(14) -0.0003(14) -0.0012(14)
C2 0.034(3) 0.038(3) 0.015(2) 0.0038(18) -0.0106(18) -0.003(2)
N3 0.0269(17) 0.0188(16) 0.0122(15) 0.0114(13) -0.0062(13) 0.0068(13)
C3 0.029(2) 0.037(2) 0.015(2) 0.0057(18) -0.0047(18) -0.0004(19)
N4 0.0190(17) 0.033(2) 0.0160(17) -0.0034(14) 0.0008(14) 0.0019(14)
C4 0.028(2) 0.030(2) 0.016(2) 0.0023(16) -0.0047(17) -0.0054(17)
C5 0.035(3) 0.034(2) 0.024(2) -0.0060(19) -0.006(2) -0.0025(19)
C6 0.044(3) 0.035(3) 0.033(3) -0.005(2) -0.008(2) -0.003(2)
C7 0.047(3) 0.040(3) 0.025(3) 0.006(2) -0.011(2) -0.015(2)
C8 0.034(3) 0.048(3) 0.019(2) 0.008(2) -0.002(2) -0.010(2)
C9 0.031(2) 0.039(2) 0.014(2) 0.0023(18) -0.0011(18) -0.0029(19)
C10 0.037(3) 0.044(3) 0.032(3) 0.002(2) 0.009(2) 0.003(2)
C11 0.074(5) 0.052(4) 0.050(4) 0.008(3) -0.007(3) -0.028(3)
C12 0.036(3) 0.048(4) 0.067(4) -0.023(3) 0.006(3) 0.002(3)
C13 0.023(2) 0.023(2) 0.021(2) 0.0017(16) -0.0036(17) -0.0006(16)
C14 0.025(2) 0.029(2) 0.022(2) 0.0027(17) 0.0008(18) 0.0027(17)
C15 0.036(2) 0.028(2) 0.025(2) -0.0044(18) -0.003(2) 0.0080(18)
C16 0.039(3) 0.028(2) 0.029(3) 0.0023(19) -0.010(2) 0.000(2)
C17 0.029(2) 0.030(2) 0.030(3) 0.0059(18) -0.002(2) -0.0043(19)
C18 0.031(2) 0.028(2) 0.019(2) 0.0014(17) -0.0010(18) -0.0011(18)
C19 0.034(3) 0.040(3) 0.036(3) -0.007(2) 0.017(2) -0.008(2)
C20 0.032(3) 0.038(3) 0.034(3) -0.006(2) 0.008(2) 0.003(2)
C21 0.045(3) 0.034(3) 0.043(3) -0.006(2) -0.012(3) -0.002(2)
C22 0.022(2) 0.028(2) 0.0179(19) 0.0016(17) -0.0029(15) 0.0021(17)
C23 0.028(2) 0.046(3) 0.0156(19) 0.0021(19) -0.0002(17) 0.000(2)
C24 0.025(2) 0.045(3) 0.015(2) -0.0034(19) -0.0040(17) 0.0035(19)
C25 0.029(2) 0.039(2) 0.011(2) 0.0044(17) -0.0010(17) -0.0062(18)
C26 0.046(3) 0.038(3) 0.015(2) 0.0061(19) 0.001(2) -0.005(2)
C27 0.071(3) 0.040(3) 0.023(3) 0.002(2) 0.004(3) -0.021(3)
C28 0.057(3) 0.069(3) 0.022(3) 0.005(3) 0.002(3) -0.033(3)
C29 0.030(3) 0.075(3) 0.019(2) 0.006(2) 0.003(2) -0.017(2)
C30 0.025(2) 0.052(3) 0.016(2) 0.008(2) 0.0023(18) -0.0053(19)
C31 0.030(3) 0.060(3) 0.025(3) 0.001(2) 0.003(2) 0.010(2)
C32 0.085(5) 0.096(6) 0.047(4) -0.005(4) 0.007(4) -0.055(5)
C33 0.057(3) 0.029(3) 0.036(3) 0.005(2) 0.006(3) 0.005(2)
C34 0.021(2) 0.035(2) 0.018(2) -0.0021(18) -0.0029(17) 0.0016(17)
C35 0.019(2) 0.036(2) 0.017(2) 0.0008(17) -0.0053(16) 0.0068(17)
C36 0.019(2) 0.044(3) 0.023(2) 0.003(2) -0.0016(18) 0.0078(18)
C37 0.023(2) 0.045(3) 0.029(3) 0.008(2) -0.0048(19) 0.0000(19)
C38 0.030(2) 0.033(3) 0.031(3) 0.002(2) -0.006(2) -0.0004(19)
C39 0.027(2) 0.036(2) 0.023(2) -0.0048(19) -0.0058(19) 0.0041(18)
C40 0.038(3) 0.040(3) 0.035(3) -0.012(2) -0.003(2) 0.007(2)
C41 0.033(3) 0.057(4) 0.056(4) 0.011(3) 0.007(3) -0.005(3)
C42 0.020(2) 0.035(2) 0.021(2) -0.0021(18) -0.0065(17) 0.0070(18)
C43 0.023(2) 0.037(3) 0.022(2) -0.0039(19) 0.0048(18) -0.0028(19)

loop_
_atom_type_symbol
_atom_type_description
_atom_type_scat_dispersion_real
_atom_type_scat_dispersion_imag
_atom_type_scat_source
C C 0.0033 0.0016 'International Tables Vol C Tables 4.2.6.8 and 6.1.1.4'
H H 0.0000 0.0000 'International Tables Vol C Tables 4.2.6.8 and 6.1.1.4'
N N 0.0061 0.0033 'International Tables Vol C Tables 4.2.6.8 and 6.1.1.4'
Pt Pt -1.7033 8.3905 'International Tables Vol C Tables 4.2.6.8 and 6.1.1.4'

loop_
_geom_angle_atom_site_label_1
_geom_angle_atom_site_label_2
_geom_angle_atom_site_label_3
_geom_angle
_geom_angle_site_symmetry_1
_geom_angle_site_symmetry_3
_geom_angle_publ_flag
C1 Pt1 C22 108.44(17) . . ?
C1 Pt1 C43 87.25(18) . . ?
C22 Pt1 C43 164.11(18) . . ?
C1 Pt1 C42 166.28(19) . . ?
C22 Pt1 C42 79.80(18) . . ?
C43 Pt1 C42 84.33(19) . . ?
C1 N1 C2 111.1(4) . . ?
C1 N1 C4 127.3(4) . . ?
C2 N1 C4 120.7(4) . . ?
N1 C1 N2 103.6(4) . . ?
N1 C1 Pt1 133.4(3) . . ?
N2 C1 Pt1 120.8(3) . . ?
C1 N2 C3 111.0(4) . . ?
C1 N2 C13 126.2(4) . . ?
C3 N2 C13 122.6(4) . . ?
C3 C2 N1 107.4(4) . . ?
C22 N3 C23 110.6(4) . . ?
C22 N3 C25 129.9(4) . . ?
C23 N3 C25 119.5(4) . . ?
C2 C3 N2 106.8(4) . . ?
C22 N4 C24 112.0(4) . . ?
C22 N4 C34 122.6(4) . . ?
C24 N4 C34 124.5(4) . . ?
C5 C4 C9 121.1(4) . . ?
C5 C4 N1 121.1(4) . . ?
C9 C4 N1 117.4(4) . . ?
C4 C5 C6 118.0(5) . . ?
C4 C5 C12 121.6(5) . . ?
C6 C5 C12 120.3(5) . . ?
C7 C6 C5 122.5(5) . . ?
C6 C7 C8 118.3(5) . . ?
C6 C7 C11 120.8(6) . . ?
C8 C7 C11 121.0(6) . . ?
C7 C8 C9 121.9(5) . . ?
C8 C9 C4 118.2(5) . . ?
C8 C9 C10 120.5(5) . . ?
C4 C9 C10 121.3(4) . . ?
C14 C13 C18 122.1(4) . . ?
C14 C13 N2 117.6(4) . . ?
C18 C13 N2 120.2(4) . . ?
C15 C14 C13 117.6(4) . . ?
C15 C14 C20 120.5(4) . . ?
C13 C14 C20 122.0(4) . . ?
C16 C15 C14 122.2(5) . . ?
C17 C16 C15 117.9(5) . . ?
C17 C16 C21 120.6(5) . . ?
C15 C16 C21 121.5(5) . . ?
C16 C17 C18 122.6(5) . . ?
C17 C18 C13 117.6(4) . . ?
C17 C18 C19 119.8(4) . . ?
C13 C18 C19 122.6(4) . . ?
N4 C22 N3 103.4(4) . . ?
N4 C22 Pt1 118.0(3) . . ?
N3 C22 Pt1 136.0(3) . . ?
C24 C23 N3 106.9(4) . . ?
C23 C24 N4 107.1(4) . . ?
C26 C25 C30 122.1(5) . . ?
C26 C25 N3 120.2(4) . . ?
C30 C25 N3 117.2(4) . . ?
C25 C26 C27 117.2(5) . . ?
C25 C26 C33 121.5(5) . . ?
C27 C26 C33 121.3(5) . . ?
C28 C27 C26 122.8(6) . . ?
C29 C28 C27 118.2(5) . . ?
C29 C28 C32 120.9(7) . . ?
C27 C28 C32 120.9(7) . . ?
C28 C29 C30 121.9(6) . . ?
C25 C30 C29 117.8(5) . . ?
C25 C30 C31 122.3(5) . . ?
C29 C30 C31 119.9(5) . . ?
C39 C34 C35 123.5(4) . . ?
C39 C34 N4 120.7(4) . . ?
C35 C34 N4 115.6(4) . . ?
C36 C35 C34 116.3(4) . . ?
C36 C35 C42 124.0(4) . . ?
C34 C35 C42 119.5(4) . . ?
C37 C36 C35 122.0(5) . . ?
C36 C37 C38 119.5(5) . . ?
C36 C37 C41 120.6(5) . . ?
C38 C37 C41 120.0(5) . . ?
C37 C38 C39 121.6(5) . . ?
C34 C39 C38 117.0(5) . . ?
C34 C39 C40 122.1(5) . . ?
C38 C39 C40 120.8(5) . . ?
C35 C42 Pt1 99.9(3) . . ?

loop_
_geom_bond_atom_site_label_1
_geom_bond_atom_site_label_2
_geom_bond_distance
_geom_bond_site_symmetry_2
_geom_bond_publ_flag
Pt1 C1 2.027(4) . ?
Pt1 C22 2.052(4) . ?
Pt1 C43 2.096(4) . ?
Pt1 C42 2.105(4) . ?
N1 C1 1.367(6) . ?
N1 C2 1.390(6) . ?
N1 C4 1.437(6) . ?
C1 N2 1.368(6) . ?
N2 C3 1.399(6) . ?
N2 C13 1.445(6) . ?
C2 C3 1.328(7) . ?
N3 C22 1.377(6) . ?
N3 C23 1.409(6) . ?
N3 C25 1.437(6) . ?
N4 C22 1.367(6) . ?
N4 C24 1.386(6) . ?
N4 C34 1.438(6) . ?
C4 C5 1.385(7) . ?
C4 C9 1.411(7) . ?
C5 C6 1.397(7) . ?
C5 C12 1.504(8) . ?
C6 C7 1.380(8) . ?
C7 C8 1.383(8) . ?
C7 C11 1.518(8) . ?
C8 C9 1.392(7) . ?
C9 C10 1.500(7) . ?
C13 C14 1.397(6) . ?
C13 C18 1.398(6) . ?
C14 C15 1.394(7) . ?
C14 C20 1.500(7) . ?
C15 C16 1.393(7) . ?
C16 C17 1.384(7) . ?
C16 C21 1.510(7) . ?
C17 C18 1.390(7) . ?
C18 C19 1.503(7) . ?
C23 C24 1.335(7) . ?
C25 C26 1.386(7) . ?
C25 C30 1.399(7) . ?
C26 C27 1.391(8) . ?
C26 C33 1.508(8) . ?
C27 C28 1.387(10) . ?
C28 C29 1.369(9) . ?
C28 C32 1.518(8) . ?
C29 C30 1.400(7) . ?
C30 C31 1.505(8) . ?
C34 C39 1.388(7) . ?
C34 C35 1.405(6) . ?
C35 C36 1.403(7) . ?
C35 C42 1.497(7) . ?
C36 C37 1.378(7) . ?
C37 C38 1.383(7) . ?
C37 C41 1.513(7) . ?
C38 C39 1.401(7) . ?
C39 C40 1.504(7) . ?
